data_4505172
loop_
_publ_author_name
'Zhou, Zhao-Hui'
'Yang, Jin-Mei'
'Wan, Hui-Lin'

_publ_section_title
;
 Diamine Substitution Reactions of Tetrahydrate Succinato Nickel, Cobalt,
 and Zinc Coordination Polymers
;
_journal_issue 5
_journal_name_full 'Crystal Growth &amp; Design'
_journal_page_first 1825
_journal_paper_doi 10.1021/cg050150r
_journal_volume 5
_journal_year 2005
_chemical_formula_sum 'C16 H14 Co N2 O5'
_chemical_formula_weight 373.22
_chemical_name_common 'phenanthroline succinato cobalt'
_chemical_name_systematic
; 
 ? 
;
_space_group_IT_number 2
_symmetry_cell_setting triclinic
_symmetry_space_group_name_Hall '-P 1'
_symmetry_space_group_name_H-M 'P -1'
_atom_sites_solution_hydrogens geom
_atom_sites_solution_primary direct
_atom_sites_solution_secondary difmap
_audit_creation_method SHELXL-97
_cell_angle_alpha 97.6240(10)
_cell_angle_beta 106.7870(10)
_cell_angle_gamma 100.5830(10)
_cell_formula_units_Z 2
_cell_length_a 7.5222(6)
_cell_length_b 10.3016(8)
_cell_length_c 10.5214(8)
_cell_measurement_temperature 293(2)
_cell_measurement_theta_max 27.99
_cell_measurement_theta_min 2.05
_cell_volume 752.20(10)
_computing_cell_refinement 'SMART (Bruker, 1998)'
_computing_data_collection 'SMART (Bruker, 1998)'
_computing_data_reduction 'SMART (Bruker, 1998)'
_computing_molecular_graphics 'ORTEP-II (Johnson, 1976)'
_computing_publication_material 'SHELXL-97 (Sheldrick, 1997)'
_computing_structure_refinement 'SHELXL-97 (Sheldrick, 1997)'
_computing_structure_solution 'SHELXS-97 (Sheldrick, 1990)'
_diffrn_ambient_temperature 293(2)
_diffrn_measured_fraction_theta_full 0.951
_diffrn_measured_fraction_theta_max 0.951
_diffrn_measurement_device_type 'Smart Apex Bruker CCD'
_diffrn_radiation_monochromator graphite
_diffrn_radiation_source 'fine-focus sealed tube'
_diffrn_radiation_type MoK\a
_diffrn_radiation_wavelength 0.71073
_diffrn_reflns_av_R_equivalents 0.0543
_diffrn_reflns_av_sigmaI/netI 0.0714
_diffrn_reflns_limit_h_max 9
_diffrn_reflns_limit_h_min -9
_diffrn_reflns_limit_k_max 13
_diffrn_reflns_limit_k_min -13
_diffrn_reflns_limit_l_max 13
_diffrn_reflns_limit_l_min -13
_diffrn_reflns_number 8721
_diffrn_reflns_theta_full 27.99
_diffrn_reflns_theta_max 27.99
_diffrn_reflns_theta_min 2.05
_exptl_absorpt_coefficient_mu 1.171
_exptl_absorpt_correction_T_max 0.9397
_exptl_absorpt_correction_T_min 0.6787
_exptl_absorpt_correction_type multi-scan
_exptl_absorpt_process_details 'SDABS (Sheldrick, 1997)'
_exptl_crystal_colour yellow
_exptl_crystal_density_diffrn 1.648
_exptl_crystal_density_method 'not measured'
_exptl_crystal_description prism
_exptl_crystal_F_000 382
_exptl_crystal_size_max 0.26
_exptl_crystal_size_mid 0.20
_exptl_crystal_size_min 0.18
_refine_diff_density_max 0.495
_refine_diff_density_min -0.446
_refine_diff_density_rms 0.080
_refine_ls_extinction_method none
_refine_ls_goodness_of_fit_ref 1.007
_refine_ls_hydrogen_treatment mixed
_refine_ls_matrix_type full
_refine_ls_number_parameters 225
_refine_ls_number_reflns 3455
_refine_ls_number_restraints 0
_refine_ls_restrained_S_all 1.007
_refine_ls_R_factor_all 0.0703
_refine_ls_R_factor_gt 0.0509
_refine_ls_shift/su_max 0.004
_refine_ls_shift/su_mean 0.000
_refine_ls_structure_factor_coef Fsqd
_refine_ls_weighting_details 'calc w=1/[\s^2^(Fo^2^)+(0.0416P)^2^+0.0000P] where P=(Fo^2^+2Fc^2^)/3'
_refine_ls_weighting_scheme calc
_refine_ls_wR_factor_gt 0.0951
_refine_ls_wR_factor_ref 0.1047
_reflns_number_gt 2737
_reflns_number_total 3455
_reflns_threshold_expression >2sigma(I)
_cod_data_source_file cg050150rsi20050413_123607.cif
_cod_data_source_block sad
_cod_depositor_comments
;
The following automatic conversions were performed:

'_exptl_absorpt_correction_type' value 'Multi-scan' changed to
'multi-scan' according to
/home/saulius/struct/CIF-dictionaries/cif_core.dic dictionary named
'cif_core.dic' version 2.4.1 from 2010-06-29.

Automatic conversion script
Id: cif_fix_values 1715 2011-07-08 13:25:40Z adriana 
;
_cod_original_sg_symbol_H-M p-1
_cod_database_code 4505172

loop_
_symmetry_equiv_pos_as_xyz
'x, y, z'
'-x, -y, -z'

loop_
_atom_site_label
_atom_site_type_symbol
_atom_site_fract_x
_atom_site_fract_y
_atom_site_fract_z
_atom_site_U_iso_or_equiv
_atom_site_adp_type
_atom_site_occupancy
_atom_site_symmetry_multiplicity
_atom_site_calc_flag
_atom_site_refinement_flags
Co1 Co 0.78474(6) 0.30828(4) 0.78768(4) 0.02661(14) Uani 1 1 d .
N1 N 0.6143(3) 0.1076(2) 0.7184(2) 0.0298(6) Uani 1 1 d .
N2 N 0.9862(3) 0.1903(3) 0.8609(2) 0.0316(6) Uani 1 1 d .
O1 O 0.5711(3) 0.3829(2) 0.6762(2) 0.0361(5) Uani 1 1 d .
O2 O 0.4484(4) 0.4474(3) 0.8355(2) 0.0650(9) Uani 1 1 d .
O3 O -0.0652(3) 0.3397(2) 0.6393(2) 0.0315(5) Uani 1 1 d .
O4 O -0.0028(3) 0.4909(2) 0.8231(2) 0.0314(5) Uani 1 1 d .
O1W O 0.7204(4) 0.3396(2) 0.9677(2) 0.0346(5) Uani 1 1 d .
C1 C 0.4493(4) 0.4309(3) 0.7174(3) 0.0300(7) Uani 1 1 d .
C2 C 0.2931(4) 0.4669(3) 0.6098(3) 0.0292(7) Uani 1 1 d .
H2A H 0.2123 0.3849 0.5483 0.035 Uiso 1 1 calc R
H2B H 0.3511 0.5222 0.5580 0.035 Uiso 1 1 calc R
C3 C 0.1699(4) 0.5425(3) 0.6691(3) 0.0274(6) Uani 1 1 d .
H3A H 0.2520 0.6111 0.7466 0.033 Uiso 1 1 calc R
H3B H 0.1022 0.5876 0.6019 0.033 Uiso 1 1 calc R
C4 C 0.0266(4) 0.4513(3) 0.7128(3) 0.0263(6) Uani 1 1 d .
C5 C 0.4278(5) 0.0682(4) 0.6503(3) 0.0409(8) Uani 1 1 d .
H5A H 0.3568 0.1333 0.6395 0.049 Uiso 1 1 calc R
C6 C 0.3356(5) -0.0648(4) 0.5951(3) 0.0470(9) Uani 1 1 d .
H6A H 0.2052 -0.0880 0.5485 0.056 Uiso 1 1 calc R
C7 C 0.4362(6) -0.1621(4) 0.6090(3) 0.0493(10) Uani 1 1 d .
H7A H 0.3757 -0.2516 0.5694 0.059 Uiso 1 1 calc R
C8 C 0.6327(5) -0.1265(3) 0.6838(3) 0.0397(8) Uani 1 1 d .
C9 C 0.7494(6) -0.2208(4) 0.7089(4) 0.0528(10) Uani 1 1 d .
H9A H 0.6954 -0.3121 0.6745 0.063 Uiso 1 1 calc R
C10 C 0.9367(6) -0.1800(4) 0.7815(4) 0.0540(10) Uani 1 1 d .
H10A H 1.0094 -0.2438 0.7967 0.065 Uiso 1 1 calc R
C11 C 1.0257(5) -0.0401(4) 0.8357(3) 0.0409(8) Uani 1 1 d .
C12 C 1.2189(5) 0.0094(4) 0.9129(4) 0.0513(10) Uani 1 1 d .
H12A H 1.2977 -0.0501 0.9317 0.062 Uiso 1 1 calc R
C13 C 1.2916(5) 0.1440(4) 0.9604(4) 0.0524(10) Uani 1 1 d .
H13A H 1.4200 0.1770 1.0109 0.063 Uiso 1 1 calc R
C14 C 1.1709(5) 0.2319(4) 0.9323(3) 0.0427(8) Uani 1 1 d .
H14A H 1.2219 0.3238 0.9649 0.051 Uiso 1 1 calc R
C15 C 0.9150(4) 0.0558(3) 0.8133(3) 0.0314(7) Uani 1 1 d .
C16 C 0.7151(4) 0.0113(3) 0.7375(3) 0.0320(7) Uani 1 1 d .
H1W1 H 0.808(5) 0.387(3) 1.032(3) 0.038(10) Uiso 1 1 d .
H2W1 H 0.642(6) 0.390(4) 0.944(4) 0.079(15) Uiso 1 1 d .

loop_
_atom_site_aniso_label
_atom_site_aniso_U_11
_atom_site_aniso_U_22
_atom_site_aniso_U_33
_atom_site_aniso_U_23
_atom_site_aniso_U_13
_atom_site_aniso_U_12
Co1 0.0228(2) 0.0265(2) 0.0283(2) 0.00399(17) 0.00540(17) 0.00568(16)
N1 0.0294(14) 0.0279(14) 0.0265(14) 0.0023(11) 0.0053(11) 0.0008(11)
N2 0.0283(14) 0.0318(15) 0.0337(15) 0.0091(12) 0.0065(12) 0.0079(12)
O1 0.0309(12) 0.0485(14) 0.0336(12) 0.0117(10) 0.0091(10) 0.0206(11)
O2 0.0578(17) 0.121(3) 0.0357(15) 0.0257(15) 0.0175(13) 0.0586(18)
O3 0.0281(11) 0.0307(12) 0.0309(11) -0.0013(9) 0.0092(9) 0.0010(9)
O4 0.0291(12) 0.0317(12) 0.0289(11) -0.0008(9) 0.0095(9) 0.0008(9)
O1W 0.0320(13) 0.0411(14) 0.0260(12) 0.0026(11) 0.0044(11) 0.0081(12)
C1 0.0236(16) 0.0332(18) 0.0329(18) 0.0078(14) 0.0077(13) 0.0070(13)
C2 0.0226(15) 0.0378(18) 0.0276(16) 0.0080(13) 0.0069(13) 0.0088(13)
C3 0.0244(15) 0.0270(16) 0.0303(16) 0.0067(13) 0.0064(13) 0.0081(12)
C4 0.0210(15) 0.0290(17) 0.0275(16) 0.0074(13) 0.0016(12) 0.0108(13)
C5 0.0327(19) 0.044(2) 0.0402(19) 0.0086(16) 0.0071(15) 0.0017(16)
C6 0.0335(19) 0.056(2) 0.037(2) 0.0047(17) 0.0039(16) -0.0104(17)
C7 0.064(3) 0.032(2) 0.040(2) 0.0033(16) 0.0147(19) -0.0104(18)
C8 0.057(2) 0.0327(19) 0.0284(17) 0.0063(14) 0.0158(17) 0.0046(17)
C9 0.085(3) 0.028(2) 0.049(2) 0.0038(17) 0.028(2) 0.014(2)
C10 0.078(3) 0.040(2) 0.061(3) 0.0162(19) 0.035(2) 0.030(2)
C11 0.050(2) 0.045(2) 0.041(2) 0.0159(16) 0.0236(17) 0.0234(18)
C12 0.052(2) 0.064(3) 0.057(2) 0.027(2) 0.025(2) 0.035(2)
C13 0.034(2) 0.069(3) 0.058(2) 0.023(2) 0.0103(18) 0.0183(19)
C14 0.0336(19) 0.046(2) 0.047(2) 0.0138(17) 0.0086(16) 0.0071(16)
C15 0.0393(19) 0.0316(18) 0.0286(17) 0.0096(14) 0.0157(14) 0.0108(14)
C16 0.0409(19) 0.0302(17) 0.0261(16) 0.0052(13) 0.0148(14) 0.0047(14)

loop_
_atom_type_symbol
_atom_type_description
_atom_type_scat_dispersion_real
_atom_type_scat_dispersion_imag
_atom_type_scat_source
C C 0.0033 0.0016 'International Tables Vol C Tables 4.2.6.8 and 6.1.1.4'
H H 0.0000 0.0000 'International Tables Vol C Tables 4.2.6.8 and 6.1.1.4'
N N 0.0061 0.0033 'International Tables Vol C Tables 4.2.6.8 and 6.1.1.4'
O O 0.0106 0.0060 'International Tables Vol C Tables 4.2.6.8 and 6.1.1.4'
Co Co 0.3494 0.9721 'International Tables Vol C Tables 4.2.6.8 and 6.1.1.4'

loop_
_geom_angle_atom_site_label_1
_geom_angle_atom_site_label_2
_geom_angle_atom_site_label_3
_geom_angle
_geom_angle_site_symmetry_1
_geom_angle_site_symmetry_3
O1 Co1 O1W 96.23(9) . .
O1 Co1 N1 91.62(9) . .
O1W Co1 N1 94.96(9) . .
O1 Co1 O4 93.41(8) . 1_655
O1W Co1 O4 98.99(9) . 1_655
N1 Co1 O4 164.56(9) . 1_655
O1 Co1 N2 165.64(9) . .
O1W Co1 N2 93.98(10) . .
N1 Co1 N2 77.44(10) . .
O4 Co1 N2 94.93(9) 1_655 .
O1 Co1 O3 89.11(8) . 1_655
O1W Co1 O3 159.20(9) . 1_655
N1 Co1 O3 105.00(8) . 1_655
O4 Co1 O3 60.54(7) 1_655 1_655
N2 Co1 O3 84.86(9) . 1_655
O1 Co1 C4 91.45(9) . 1_655
O1W Co1 C4 129.49(10) . 1_655
N1 Co1 C4 134.74(9) . 1_655
O4 Co1 C4 30.59(8) 1_655 1_655
N2 Co1 C4 89.81(9) . 1_655
O3 Co1 C4 29.95(8) 1_655 1_655
C5 N1 C16 118.0(3) . .
C5 N1 Co1 127.7(2) . .
C16 N1 Co1 114.09(19) . .
C14 N2 C15 117.5(3) . .
C14 N2 Co1 128.8(2) . .
C15 N2 Co1 113.2(2) . .
C1 O1 Co1 126.6(2) . .
C4 O3 Co1 88.53(17) . 1_455
C4 O4 Co1 90.36(17) . 1_455
O2 C1 O1 124.9(3) . .
O2 C1 C2 119.2(3) . .
O1 C1 C2 115.8(3) . .
C1 C2 C3 112.9(2) . .
C4 C3 C2 112.8(2) . .
O3 C4 O4 120.6(3) . .
O3 C4 C3 120.1(3) . .
O4 C4 C3 119.3(3) . .
O3 C4 Co1 61.52(16) . 1_455
O4 C4 Co1 59.05(15) . 1_455
C3 C4 Co1 177.7(2) . 1_455
N1 C5 C6 122.9(3) . .
C7 C6 C5 119.8(3) . .
C6 C7 C8 119.7(3) . .
C16 C8 C7 116.8(3) . .
C16 C8 C9 119.0(3) . .
C7 C8 C9 124.2(3) . .
C10 C9 C8 121.2(3) . .
C9 C10 C11 121.1(3) . .
C12 C11 C15 116.5(3) . .
C12 C11 C10 124.2(3) . .
C15 C11 C10 119.2(3) . .
C13 C12 C11 120.4(3) . .
C12 C13 C14 119.1(3) . .
N2 C14 C13 123.0(3) . .
N2 C15 C11 123.5(3) . .
N2 C15 C16 117.2(3) . .
C11 C15 C16 119.3(3) . .
N1 C16 C8 122.7(3) . .
N1 C16 C15 117.1(3) . .
C8 C16 C15 120.1(3) . .

loop_
_geom_bond_atom_site_label_1
_geom_bond_atom_site_label_2
_geom_bond_distance
_geom_bond_site_symmetry_2
Co1 O1 2.038(2) .
Co1 O1W 2.086(2) .
Co1 N1 2.129(2) .
Co1 O4 2.145(2) 1_655
Co1 N2 2.149(2) .
Co1 O3 2.199(2) 1_655
Co1 C4 2.501(3) 1_655
N1 C5 1.334(4) .
N1 C16 1.357(4) .
N2 C14 1.331(4) .
N2 C15 1.359(4) .
O1 C1 1.270(3) .
O2 C1 1.233(3) .
O3 C4 1.249(3) .
O3 Co1 2.199(2) 1_455
O4 C4 1.272(3) .
O4 Co1 2.145(2) 1_455
C1 C2 1.517(4) .
C2 C3 1.525(4) .
C3 C4 1.512(4) .
C4 Co1 2.501(3) 1_455
C5 C6 1.380(5) .
C6 C7 1.360(5) .
C7 C8 1.411(5) .
C8 C16 1.408(4) .
C8 C9 1.425(5) .
C9 C10 1.350(5) .
C10 C11 1.435(5) .
C11 C12 1.403(5) .
C11 C15 1.405(4) .
C12 C13 1.360(5) .
C13 C14 1.397(4) .
C15 C16 1.437(4) .
